data_7708161
loop_
_publ_author_name
'Yang, Feng'
'Xu, Yuangang'
'Wang, Pengcheng'
'Lin, Qiuhan'
'Lu, Ming'

_publ_section_title
;
 Novel metal-organic frameworks assembled from the combination of
 polynitro-pyrazole and 5-nitroamine-1,2,4-oxadiazole: synthesis,
 structure and thermal properties.
;
_journal_issue 37
_journal_name_full 'Dalton transactions (Cambridge, England : 2003)'
_journal_page_first 12906
_journal_page_last 12912
_journal_paper_doi 10.1039/d1dt02093e
_journal_volume 50
_journal_year 2021
_chemical_formula_moiety 'C6 H4 K2 N10 O10'
_chemical_formula_sum 'C6 H4 K2 N10 O10'
_chemical_formula_weight 454.39
_space_group_crystal_system monoclinic
_space_group_IT_number 14
_space_group_name_Hall '-P 2ybc'
_space_group_name_H-M_alt 'P 1 21/c 1'
_atom_sites_solution_hydrogens difmap
_audit_creation_method SHELXL-2018/3
_audit_update_record
;
2020-05-25 deposited with the CCDC.	2021-08-16 downloaded from the CCDC.
;
_cell_angle_alpha 90
_cell_angle_beta 101.452(2)
_cell_angle_gamma 90
_cell_formula_units_Z 4
_cell_length_a 10.3408(7)
_cell_length_b 18.3261(13)
_cell_length_c 8.4021(5)
_cell_measurement_reflns_used 7761
_cell_measurement_temperature 296(2)
_cell_measurement_theta_max 27.39
_cell_measurement_theta_min 2.22
_cell_volume 1560.55(18)
_computing_cell_refinement 'Bruker SAINT'
_computing_data_collection 'Bruker APEX3'
_computing_data_reduction 'Bruker SAINT'
_computing_molecular_graphics 'Bruker SHELXTL'
_computing_publication_material 'Bruker SHELXTL'
_computing_structure_refinement 'SHELXL-2018/3 (Sheldrick, 2018)'
_computing_structure_solution 'SHELXT 2014/5 (Sheldrick, 2014)'
_diffrn_ambient_temperature 296(2)
_diffrn_measured_fraction_theta_full 0.998
_diffrn_measured_fraction_theta_max 0.993
_diffrn_measurement_device_type 'Bruker D8 QUEST PHOTON 100'
_diffrn_measurement_method '\f and \w scans'
_diffrn_radiation_type MoK\a
_diffrn_radiation_wavelength 0.71073
_diffrn_reflns_av_R_equivalents 0.0365
_diffrn_reflns_av_unetI/netI 0.0335
_diffrn_reflns_Laue_measured_fraction_full 0.998
_diffrn_reflns_Laue_measured_fraction_max 0.993
_diffrn_reflns_limit_h_max 13
_diffrn_reflns_limit_h_min -13
_diffrn_reflns_limit_k_max 20
_diffrn_reflns_limit_k_min -23
_diffrn_reflns_limit_l_max 9
_diffrn_reflns_limit_l_min -10
_diffrn_reflns_number 15559
_diffrn_reflns_point_group_measured_fraction_full 0.998
_diffrn_reflns_point_group_measured_fraction_max 0.993
_diffrn_reflns_theta_full 25.242
_diffrn_reflns_theta_max 27.580
_diffrn_reflns_theta_min 2.223
_diffrn_source.source 'Ius 2.0'
_diffrn_source.type microfocus

_exptl_absorpt_coefficient_mu 0.690
_exptl_absorpt_correction_T_max 0.7456
_exptl_absorpt_correction_T_min 0.5626
_exptl_absorpt_correction_type multi-scan
_exptl_absorpt_process_details sadabs
_exptl_crystal_colour yellow
_exptl_crystal_density_diffrn 1.934
_exptl_crystal_description plate
_exptl_crystal_F_000 912
_exptl_crystal_size_max 0.250
_exptl_crystal_size_mid 0.230
_exptl_crystal_size_min 0.020
_refine_diff_density_max 0.229
_refine_diff_density_min -0.310
_refine_diff_density_rms 0.061
_refine_ls_extinction_method none
_refine_ls_goodness_of_fit_ref 1.022
_refine_ls_hydrogen_treatment constr
_refine_ls_matrix_type full
_refine_ls_number_parameters 253
_refine_ls_number_reflns 3583
_refine_ls_number_restraints 0
_refine_ls_restrained_S_all 1.022
_refine_ls_R_factor_all 0.0498
_refine_ls_R_factor_gt 0.0350
_refine_ls_shift/su_max 0.000
_refine_ls_shift/su_mean 0.000
_refine_ls_structure_factor_coef Fsqd
_refine_ls_weighting_details 'w=1/[\s^2^(Fo^2^)+(0.0405P)^2^+0.4865P] where P=(Fo^2^+2Fc^2^)/3'
_refine_ls_weighting_scheme calc
_refine_ls_wR_factor_gt 0.0788
_refine_ls_wR_factor_ref 0.0845
_reflns_Friedel_coverage 0.000
_reflns_number_gt 2884
_reflns_number_total 3583
_reflns_threshold_expression 'I > 2\s(I)'
_cod_data_source_file d1dt02093e2.cif
_cod_data_source_block Y019_a
_cod_depositor_comments 'Adding full bibliography for 7708161--7708163.cif.'
_cod_original_sg_symbol_H-M 'P 21/c'
_cod_database_code 7708161
_shelx_shelxl_version_number 2018/3
_shelx_space_group_comment
;
The symmetry employed for this shelxl refinement is uniquely defined
by the following loop, which should always be used as a source of
symmetry information in preference to the above space-group names.
They are only intended as comments.
;
_shelx_estimated_absorpt_t_min 0.846
_shelx_estimated_absorpt_t_max 0.986

loop_
_space_group_symop_operation_xyz
'x, y, z'
'-x, y+1/2, -z+1/2'
'-x, -y, -z'
'x, -y-1/2, z-1/2'

loop_
_atom_site_label
_atom_site_type_symbol
_atom_site_fract_x
_atom_site_fract_y
_atom_site_fract_z
_atom_site_U_iso_or_equiv
_atom_site_adp_type
_atom_site_occupancy
_atom_site_site_symmetry_order
_atom_site_calc_flag
_atom_site_refinement_flags_posn
_atom_site_refinement_flags_adp
_atom_site_refinement_flags_occupancy
_atom_site_disorder_assembly
_atom_site_disorder_group
C1 C 0.36703(16) 0.43811(9) 0.25141(19) 0.0250(4) Uani 1 1 d . . . . .
C2 C 0.49329(16) 0.40701(9) 0.28067(19) 0.0251(4) Uani 1 1 d . . . . .
C3 C 0.52359(16) 0.39574(9) 0.4479(2) 0.0245(3) Uani 1 1 d . . . . .
C4 C 0.39302(17) 0.41407(9) 0.66839(19) 0.0261(4) Uani 1 1 d . . . . .
H4B H 0.475948 0.425565 0.746016 0.039 Uiso 1 1 d R U . . .
H4A H 0.326148 0.452765 0.672116 0.039 Uiso 1 1 d R U . . .
C5 C 0.34666(16) 0.33924(9) 0.69904(19) 0.0235(3) Uani 1 1 d . . . . .
C6 C 0.22522(16) 0.24803(9) 0.6869(2) 0.0265(4) Uani 1 1 d . . . . .
K1 K -0.28284(4) 0.20087(3) 0.38314(5) 0.04055(13) Uani 1 1 d . . . . .
K2 K 0.03693(4) 0.39669(2) 0.40841(5) 0.03742(13) Uani 1 1 d . . . . .
N1 N 0.31873(13) 0.44512(8) 0.38342(16) 0.0260(3) Uani 1 1 d . . . . .
N2 N 0.41663(13) 0.41992(8) 0.50269(15) 0.0233(3) Uani 1 1 d . . . . .
N3 N 0.22523(13) 0.31404(8) 0.62708(17) 0.0264(3) Uani 1 1 d . . . . .
N4 N 0.42061(14) 0.29470(8) 0.79655(19) 0.0339(4) Uani 1 1 d . . . . .
N5 N 0.28108(15) 0.45687(10) 0.09840(18) 0.0363(4) Uani 1 1 d . . . . .
N6 N 0.56984(14) 0.38460(8) 0.16598(17) 0.0297(3) Uani 1 1 d . . . . .
N7 N 0.62458(14) 0.36606(9) 0.55913(17) 0.0318(3) Uani 1 1 d . . . . .
N8 N 0.74439(14) 0.37960(9) 0.53294(19) 0.0332(4) Uani 1 1 d . . . . .
N9 N 0.13921(15) 0.19194(8) 0.6766(2) 0.0355(4) Uani 1 1 d . . . . .
N10 N 0.02656(16) 0.19853(9) 0.5693(2) 0.0387(4) Uani 1 1 d . . . . .
O1 O 0.20339(18) 0.50590(11) 0.0977(2) 0.0722(6) Uani 1 1 d . . . . .
O2 O 0.29193(16) 0.42154(10) -0.01957(16) 0.0554(4) Uani 1 1 d . . . . .
O3 O 0.57075(14) 0.42271(8) 0.04733(16) 0.0442(3) Uani 1 1 d . . . . .
O4 O 0.63043(15) 0.32706(8) 0.19055(17) 0.0457(4) Uani 1 1 d . . . . .
O5 O 0.76700(12) 0.41987(8) 0.42312(16) 0.0415(3) Uani 1 1 d . . . . .
O6 O 0.83673(14) 0.34956(10) 0.63013(19) 0.0569(4) Uani 1 1 d . . . . .
O7 O 0.33948(12) 0.23226(7) 0.79129(17) 0.0375(3) Uani 1 1 d . . . . .
O8 O -0.05643(16) 0.14997(10) 0.5782(2) 0.0680(5) Uani 1 1 d . . . . .
O9 O 0.00235(14) 0.24665(8) 0.46565(18) 0.0518(4) Uani 1 1 d . . . . .
O10 O 0.03895(15) 0.46611(9) 0.71860(18) 0.0527(4) Uani 1 1 d . . . . .
H10A H 0.094546 0.468180 0.804370 0.079 Uiso 1 1 d R U . . .
H10B H -0.020654 0.432880 0.733970 0.079 Uiso 1 1 d R U . . .

loop_
_atom_site_aniso_label
_atom_site_aniso_U_11
_atom_site_aniso_U_22
_atom_site_aniso_U_33
_atom_site_aniso_U_23
_atom_site_aniso_U_13
_atom_site_aniso_U_12
C1 0.0285(9) 0.0238(9) 0.0229(8) 0.0000(7) 0.0056(6) -0.0022(7)
C2 0.0268(8) 0.0243(9) 0.0260(8) -0.0011(7) 0.0093(7) -0.0020(7)
C3 0.0240(8) 0.0232(8) 0.0270(8) 0.0005(7) 0.0067(6) -0.0034(7)
C4 0.0317(9) 0.0266(9) 0.0209(8) -0.0014(7) 0.0078(7) -0.0038(7)
C5 0.0234(8) 0.0270(9) 0.0216(8) -0.0009(7) 0.0080(6) 0.0007(7)
C6 0.0225(8) 0.0279(9) 0.0295(8) 0.0033(7) 0.0063(7) 0.0026(7)
K1 0.0352(2) 0.0525(3) 0.0327(2) 0.00248(19) 0.00398(17) -0.00057(19)
K2 0.0293(2) 0.0380(2) 0.0440(2) -0.00150(18) 0.00515(17) 0.00812(17)
N1 0.0259(7) 0.0267(8) 0.0252(7) -0.0004(6) 0.0045(6) -0.0008(6)
N2 0.0236(7) 0.0257(7) 0.0211(7) 0.0001(5) 0.0055(5) -0.0021(6)
N3 0.0252(7) 0.0258(8) 0.0277(7) 0.0024(6) 0.0041(6) -0.0009(6)
N4 0.0253(7) 0.0311(8) 0.0432(9) 0.0074(7) 0.0019(6) -0.0040(6)
N5 0.0315(8) 0.0503(10) 0.0272(8) 0.0057(7) 0.0065(6) 0.0027(7)
N6 0.0306(8) 0.0323(9) 0.0277(7) -0.0005(6) 0.0094(6) -0.0017(7)
N7 0.0228(7) 0.0408(9) 0.0318(8) 0.0067(7) 0.0057(6) -0.0015(6)
N8 0.0248(8) 0.0390(9) 0.0361(8) 0.0005(7) 0.0067(6) 0.0017(7)
N9 0.0287(8) 0.0314(9) 0.0437(9) 0.0075(7) 0.0005(7) -0.0044(6)
N10 0.0348(9) 0.0347(9) 0.0437(9) 0.0052(7) 0.0004(7) -0.0072(7)
O1 0.0686(11) 0.0984(14) 0.0486(9) 0.0162(9) 0.0088(8) 0.0523(11)
O2 0.0589(10) 0.0801(12) 0.0255(7) -0.0085(7) 0.0041(6) 0.0040(8)
O3 0.0507(8) 0.0529(9) 0.0342(7) 0.0125(6) 0.0210(6) 0.0013(7)
O4 0.0576(9) 0.0399(8) 0.0445(8) 0.0019(6) 0.0218(7) 0.0179(7)
O5 0.0301(7) 0.0519(9) 0.0454(8) 0.0119(7) 0.0148(6) -0.0027(6)
O6 0.0281(7) 0.0808(12) 0.0600(10) 0.0253(9) 0.0046(7) 0.0135(7)
O7 0.0261(6) 0.0298(7) 0.0528(8) 0.0137(6) -0.0015(6) -0.0019(5)
O8 0.0466(9) 0.0632(11) 0.0818(12) 0.0295(9) -0.0172(8) -0.0313(8)
O9 0.0487(8) 0.0464(9) 0.0514(9) 0.0175(7) -0.0118(7) -0.0130(7)
O10 0.0487(9) 0.0585(10) 0.0468(8) 0.0065(7) -0.0001(7) -0.0026(7)

loop_
_atom_type_symbol
_atom_type_description
_atom_type_scat_dispersion_real
_atom_type_scat_dispersion_imag
_atom_type_scat_source
C C 0.0033 0.0016 'International Tables Vol C Tables 4.2.6.8 and 6.1.1.4'
H H 0.0000 0.0000 'International Tables Vol C Tables 4.2.6.8 and 6.1.1.4'
N N 0.0061 0.0033 'International Tables Vol C Tables 4.2.6.8 and 6.1.1.4'
O O 0.0106 0.0060 'International Tables Vol C Tables 4.2.6.8 and 6.1.1.4'
K K 0.2009 0.2494 'International Tables Vol C Tables 4.2.6.8 and 6.1.1.4'

loop_
_geom_angle_atom_site_label_1
_geom_angle_atom_site_label_2
_geom_angle_atom_site_label_3
_geom_angle
_geom_angle_site_symmetry_1
_geom_angle_site_symmetry_3
_geom_angle_publ_flag
N1 C1 C2 112.95(14) . . ?
N1 C1 N5 117.21(15) . . ?
C2 C1 N5 129.58(15) . . ?
C3 C2 C1 104.63(14) . . ?
C3 C2 N6 126.59(15) . . ?
C1 C2 N6 128.51(15) . . ?
N2 C3 N7 117.53(15) . . ?
N2 C3 C2 105.01(14) . . ?
N7 C3 C2 137.40(16) . . ?
N2 C4 C5 110.57(13) . . ?
N2 C4 H4B 108.9 . . ?
C5 C4 H4B 110.3 . . ?
N2 C4 H4A 103.0 . . ?
C5 C4 H4A 113.6 . . ?
H4B C4 H4A 110.1 . . ?
N4 C5 N3 116.37(15) . . ?
N4 C5 C4 121.30(15) . . ?
N3 C5 C4 122.32(15) . . ?
N3 C6 N9 136.76(16) . . ?
N3 C6 O7 112.25(14) . . ?
N9 C6 O7 110.93(14) . . ?
O8 K1 O6 83.62(6) . 4_465 ?
O8 K1 O4 138.37(5) . 1_455 ?
O6 K1 O4 88.49(5) 4_465 1_455 ?
O8 K1 O4 77.81(5) . 4_466 ?
O6 K1 O4 149.40(5) 4_465 4_466 ?
O4 K1 O4 121.39(4) 1_455 4_466 ?
O8 K1 N7 119.33(5) . 4_465 ?
O6 K1 N7 44.13(4) 4_465 4_465 ?
O4 K1 N7 78.90(4) 1_455 4_465 ?
O4 K1 N7 129.40(4) 4_466 4_465 ?
O8 K1 N4 149.56(5) . 4_465 ?
O6 K1 N4 113.89(4) 4_465 4_465 ?
O4 K1 N4 69.61(4) 1_455 4_465 ?
O4 K1 N4 75.13(4) 4_466 4_465 ?
N7 K1 N4 70.21(4) 4_465 4_465 ?
O8 K1 O9 43.62(4) . . ?
O6 K1 O9 73.07(4) 4_465 . ?
O4 K1 O9 95.03(4) 1_455 . ?
O4 K1 O9 107.55(4) 4_466 . ?
N7 K1 O9 116.70(4) 4_465 . ?
N4 K1 O9 162.28(4) 4_465 . ?
O8 K1 O3 85.53(4) . 4_466 ?
O6 K1 O3 114.25(4) 4_465 4_466 ?
O4 K1 O3 134.14(4) 1_455 4_466 ?
O4 K1 O3 40.75(4) 4_466 4_466 ?
N7 K1 O3 90.51(4) 4_465 4_466 ?
N4 K1 O3 64.84(4) 4_465 4_466 ?
O9 K1 O3 128.76(4) . 4_466 ?
O8 K1 N8 99.47(5) . 4_465 ?
O6 K1 N8 21.26(4) 4_465 4_465 ?
O4 K1 N8 86.03(4) 1_455 4_465 ?
O4 K1 N8 141.93(4) 4_466 4_465 ?
N7 K1 N8 23.17(4) 4_465 4_465 ?
N4 K1 N8 93.37(4) 4_465 4_465 ?
O9 K1 N8 94.33(4) . 4_465 ?
O3 K1 N8 101.37(4) 4_466 4_465 ?
O8 K1 N6 82.81(4) . 4_466 ?
O6 K1 N6 133.76(5) 4_465 4_466 ?
O4 K1 N6 128.73(4) 1_455 4_466 ?
O4 K1 N6 20.18(4) 4_466 4_466 ?
N7 K1 N6 109.81(4) 4_465 4_466 ?
N4 K1 N6 67.04(4) 4_465 4_466 ?
O9 K1 N6 121.00(4) . 4_466 ?
O3 K1 N6 20.72(3) 4_466 4_466 ?
N8 K1 N6 122.09(4) 4_465 4_466 ?
O8 K1 K1 74.95(5) . 4_566 ?
O6 K1 K1 154.47(3) 4_465 4_566 ?
O4 K1 K1 98.29(3) 1_455 4_566 ?
O4 K1 K1 37.45(3) 4_466 4_566 ?
N7 K1 K1 161.38(3) 4_465 4_566 ?
N4 K1 K1 91.47(3) 4_465 4_566 ?
O9 K1 K1 81.80(3) . 4_566 ?
O3 K1 K1 78.19(2) 4_466 4_566 ?
N8 K1 K1 174.41(3) 4_465 4_566 ?
N6 K1 K1 57.60(3) 4_466 4_566 ?
O8 K1 K1 121.86(4) . 4_565 ?
O6 K1 K1 49.91(4) 4_465 4_565 ?
O4 K1 K1 38.68(3) 1_455 4_565 ?
O4 K1 K1 158.59(3) 4_466 4_565 ?
N7 K1 K1 51.55(3) 4_465 4_565 ?
N4 K1 K1 87.31(3) 4_465 4_565 ?
O9 K1 K1 85.59(3) . 4_565 ?
O3 K1 K1 139.87(3) 4_466 4_565 ?
N8 K1 K1 49.56(3) 4_465 4_565 ?
N6 K1 K1 153.40(3) 4_466 4_565 ?
K1 K1 K1 133.60(2) 4_566 4_565 ?
O10 K2 O9 155.33(4) 3_566 . ?
O10 K2 N3 146.74(4) 3_566 . ?
O9 K2 N3 57.58(4) . . ?
O10 K2 O5 71.21(4) 3_566 1_455 ?
O9 K2 O5 88.83(4) . 1_455 ?
N3 K2 O5 127.15(4) . 1_455 ?
O10 K2 O8 83.33(5) 3_566 4_565 ?
O9 K2 O8 81.12(5) . 4_565 ?
N3 K2 O8 121.42(4) . 4_565 ?
O5 K2 O8 86.69(4) 1_455 4_565 ?
O10 K2 N9 111.23(5) 3_566 4_565 ?
O9 K2 N9 69.14(5) . 4_565 ?
N3 K2 N9 80.82(4) . 4_565 ?
O5 K2 N9 127.23(4) 1_455 4_565 ?
O8 K2 N9 44.13(4) 4_565 4_565 ?
O10 K2 O10 84.22(5) 3_566 . ?
O9 K2 O10 104.64(5) . . ?
N3 K2 O10 76.72(4) . . ?
O5 K2 O10 74.20(4) 1_455 . ?
O8 K2 O10 159.75(4) 4_565 . ?
N9 K2 O10 156.09(4) 4_565 . ?
O10 K2 N1 84.97(4) 3_566 . ?
O9 K2 N1 116.33(4) . . ?
N3 K2 N1 70.26(4) . . ?
O5 K2 N1 154.71(4) 1_455 . ?
O8 K2 N1 99.20(5) 4_565 . ?
N9 K2 N1 68.91(4) 4_565 . ?
O10 K2 N1 95.54(4) . . ?
O10 K2 O6 107.72(4) 3_566 1_455 ?
O9 K2 O6 61.00(5) . 1_455 ?
N3 K2 O6 85.31(4) . 1_455 ?
O5 K2 O6 41.85(4) 1_455 1_455 ?
O8 K2 O6 110.63(5) 4_565 1_455 ?
N9 K2 O6 127.73(5) 4_565 1_455 ?
O10 K2 O6 58.62(5) . 1_455 ?
N1 K2 O6 148.51(4) . 1_455 ?
O10 K2 N10 100.77(4) 3_566 4_565 ?
O9 K2 N10 69.61(5) . 4_565 ?
N3 K2 N10 100.14(4) . 4_565 ?
O5 K2 N10 104.49(4) 1_455 4_565 ?
O8 K2 N10 21.74(4) 4_565 4_565 ?
N9 K2 N10 23.39(4) 4_565 4_565 ?
O10 K2 N10 174.21(5) . 4_565 ?
N1 K2 N10 87.88(4) . 4_565 ?
O6 K2 N10 116.57(5) 1_455 4_565 ?
O10 K2 N8 90.05(4) 3_566 1_455 ?
O9 K2 N8 73.03(4) . 1_455 ?
N3 K2 N8 106.82(4) . 1_455 ?
O5 K2 N8 20.48(4) 1_455 1_455 ?
O8 K2 N8 96.91(5) 4_565 1_455 ?
N9 K2 N8 128.39(4) 4_565 1_455 ?
O10 K2 N8 67.18(4) . 1_455 ?
N1 K2 N8 162.45(4) . 1_455 ?
O6 K2 N8 21.60(3) 1_455 1_455 ?
N10 K2 N8 109.61(4) 4_565 1_455 ?
O10 K2 K2 43.15(3) 3_566 3_566 ?
O9 K2 K2 140.70(4) . 3_566 ?
N3 K2 K2 113.22(3) . 3_566 ?
O5 K2 K2 66.43(3) 1_455 3_566 ?
O8 K2 K2 124.62(4) 4_565 3_566 ?
N9 K2 K2 150.17(4) 4_565 3_566 ?
O10 K2 K2 41.07(3) . 3_566 ?
N1 K2 K2 90.48(3) . 3_566 ?
O6 K2 K2 80.98(4) 1_455 3_566 ?
N10 K2 K2 143.83(3) 4_565 3_566 ?
N8 K2 K2 74.57(3) 1_455 3_566 ?
O10 K2 H10B 93.3 3_566 . ?
O9 K2 H10B 90.3 . . ?
N3 K2 H10B 76.2 . . ?
O5 K2 H10B 63.4 1_455 . ?
O8 K2 H10B 149.1 4_565 . ?
N9 K2 H10B 155.1 4_565 . ?
O10 K2 H10B 17.4 . . ?
N1 K2 H10B 111.1 . . ?
O6 K2 H10B 41.4 1_455 . ?
N10 K2 H10B 157.4 4_565 . ?
N8 K2 H10B 52.3 1_455 . ?
K2 K2 H10B 51.9 3_566 . ?
C1 N1 N2 103.77(13) . . ?
C1 N1 K2 123.51(10) . . ?
N2 N1 K2 115.29(9) . . ?
C3 N2 N1 113.61(13) . . ?
C3 N2 C4 126.93(14) . . ?
N1 N2 C4 119.11(13) . . ?
C6 N3 C5 102.31(14) . . ?
C6 N3 K2 133.59(11) . . ?
C5 N3 K2 124.10(11) . . ?
C5 N4 O7 102.61(13) . . ?
C5 N4 K1 125.59(11) . 4_666 ?
O7 N4 K1 126.81(9) . 4_666 ?
O1 N5 O2 124.52(17) . . ?
O1 N5 C1 118.12(16) . . ?
O2 N5 C1 117.36(16) . . ?
O3 N6 O4 123.04(15) . . ?
O3 N6 C2 118.95(15) . . ?
O4 N6 C2 118.00(14) . . ?
O3 N6 K1 67.66(9) . 4_665 ?
O4 N6 K1 56.11(9) . 4_665 ?
C2 N6 K1 168.49(11) . 4_665 ?
N8 N7 C3 115.12(14) . . ?
N8 N7 K1 95.04(10) . 4_666 ?
C3 N7 K1 148.73(11) . 4_666 ?
O5 N8 O6 120.96(15) . . ?
O5 N8 N7 123.80(15) . . ?
O6 N8 N7 115.22(15) . . ?
O5 N8 K1 167.51(12) . 4_666 ?
O6 N8 K1 54.62(9) . 4_666 ?
N7 N8 K1 61.79(9) . 4_666 ?
O5 N8 K2 53.58(8) . 1_655 ?
O6 N8 K2 68.43(10) . 1_655 ?
N7 N8 K2 170.29(12) . 1_655 ?
K1 N8 K2 122.99(5) 4_666 1_655 ?
N10 N9 C6 116.83(15) . . ?
N10 N9 K2 96.85(10) . 4_566 ?
C6 N9 K2 135.10(12) . 4_566 ?
O9 N10 O8 120.52(15) . . ?
O9 N10 N9 124.97(15) . . ?
O8 N10 N9 114.49(15) . . ?
O9 N10 K2 161.94(14) . 4_566 ?
O8 N10 K2 58.68(10) . 4_566 ?
N9 N10 K2 59.75(9) . 4_566 ?
N6 O3 K1 91.63(10) . 4_665 ?
N6 O4 K1 152.19(11) . 1_655 ?
N6 O4 K1 103.71(10) . 4_665 ?
K1 O4 K1 103.87(4) 1_655 4_665 ?
N8 O5 K2 105.94(10) . 1_655 ?
N8 O6 K1 104.11(11) . 4_666 ?
N8 O6 K2 89.97(10) . 1_655 ?
K1 O6 K2 165.62(5) 4_666 1_655 ?
C6 O7 N4 106.45(12) . . ?
N10 O8 K1 103.71(11) . . ?
N10 O8 K2 99.58(11) . 4_566 ?
K1 O8 K2 139.47(8) . 4_566 ?
N10 O9 K2 143.45(12) . . ?
N10 O9 K1 90.89(10) . . ?
K2 O9 K1 112.52(5) . . ?
K2 O10 K2 95.78(5) 3_566 . ?
K2 O10 H10A 112.7 3_566 . ?
K2 O10 H10A 133.0 . . ?
K2 O10 H10B 121.4 3_566 . ?
K2 O10 H10B 87.1 . . ?
H10A O10 H10B 106.5 . . ?

loop_
_geom_bond_atom_site_label_1
_geom_bond_atom_site_label_2
_geom_bond_distance
_geom_bond_site_symmetry_2
_geom_bond_publ_flag
C1 N1 1.310(2) . ?
C1 C2 1.401(2) . ?
C1 N5 1.452(2) . ?
C2 C3 1.393(2) . ?
C2 N6 1.424(2) . ?
C3 N2 1.354(2) . ?
C3 N7 1.368(2) . ?
C4 N2 1.464(2) . ?
C4 C5 1.492(2) . ?
C4 H4B 0.9915 . ?
C4 H4A 0.9953 . ?
C5 N4 1.294(2) . ?
C5 N3 1.362(2) . ?
C6 N3 1.310(2) . ?
C6 N9 1.351(2) . ?
C6 O7 1.356(2) . ?
K1 O8 2.7412(16) . ?
K1 O6 2.8188(16) 4_465 ?
K1 O4 2.8625(15) 1_455 ?
K1 O4 2.9424(14) 4_466 ?
K1 N7 2.9660(15) 4_465 ?
K1 N4 3.0090(15) 4_465 ?
K1 O9 3.0116(15) . ?
K1 O3 3.1864(15) 4_466 ?
K1 N8 3.3528(16) 4_465 ?
K1 N6 3.4438(15) 4_466 ?
K1 K1 4.5707(4) 4_566 ?
K1 K1 4.5707(4) 4_565 ?
K2 O10 2.7829(16) 3_566 ?
K2 O9 2.8262(15) . ?
K2 N3 2.8356(14) . ?
K2 O5 2.8504(13) 1_455 ?
K2 O8 2.8803(17) 4_565 ?
K2 N9 2.8927(16) 4_565 ?
K2 O10 2.8966(16) . ?
K2 N1 3.0930(14) . ?
K2 O6 3.1677(15) 1_455 ?
K2 N10 3.3247(17) 4_565 ?
K2 N8 3.4061(16) 1_455 ?
K2 K2 4.2141(9) 3_566 ?
K2 H10B 2.9873 . ?
N1 N2 1.3563(19) . ?
N4 O7 1.4143(19) . ?
N5 O1 1.205(2) . ?
N5 O2 1.208(2) . ?
N6 O3 1.2187(19) . ?
N6 O4 1.223(2) . ?
N7 N8 1.324(2) . ?
N8 O5 1.239(2) . ?
N8 O6 1.254(2) . ?
N9 N10 1.330(2) . ?
N10 O9 1.230(2) . ?
N10 O8 1.249(2) . ?
O10 H10A 0.8287 . ?
O10 H10B 0.8939 . ?

loop_
_geom_hbond_atom_site_label_D
_geom_hbond_atom_site_label_H
_geom_hbond_atom_site_label_A
_geom_hbond_distance_DH
_geom_hbond_distance_HA
_geom_hbond_distance_DA
_geom_hbond_angle_DHA
_geom_hbond_site_symmetry_A
_geom_hbond_publ_flag
C4 H4B O3 0.99 2.53 3.349(2) 140.1 1_556 yes
C4 H4A O5 1.00 2.59 3.476(2) 148.3 3_666 yes
O10 H10A O1 0.83 2.59 3.379(2) 159.1 1_556 yes
O10 H10A O2 0.83 2.43 3.173(2) 150.3 1_556 yes

loop_
_geom_torsion_atom_site_label_1
_geom_torsion_atom_site_label_2
_geom_torsion_atom_site_label_3
_geom_torsion_atom_site_label_4
_geom_torsion
_geom_torsion_site_symmetry_1
_geom_torsion_site_symmetry_2
_geom_torsion_site_symmetry_3
_geom_torsion_site_symmetry_4
_geom_torsion_publ_flag
N1 C1 C2 C3 -1.18(19) . . . . ?
N5 C1 C2 C3 -175.22(17) . . . . ?
N1 C1 C2 N6 173.06(16) . . . . ?
N5 C1 C2 N6 -1.0(3) . . . . ?
C1 C2 C3 N2 0.20(17) . . . . ?
N6 C2 C3 N2 -174.18(15) . . . . ?
C1 C2 C3 N7 177.19(19) . . . . ?
N6 C2 C3 N7 2.8(3) . . . . ?
N2 C4 C5 N4 110.22(18) . . . . ?
N2 C4 C5 N3 -69.89(19) . . . . ?
C2 C1 N1 N2 1.60(19) . . . . ?
N5 C1 N1 N2 176.45(14) . . . . ?
C2 C1 N1 K2 -132.01(12) . . . . ?
N5 C1 N1 K2 42.8(2) . . . . ?
N7 C3 N2 N1 -176.91(14) . . . . ?
C2 C3 N2 N1 0.80(18) . . . . ?
N7 C3 N2 C4 -3.8(2) . . . . ?
C2 C3 N2 C4 173.86(15) . . . . ?
C1 N1 N2 C3 -1.49(18) . . . . ?
K2 N1 N2 C3 136.62(11) . . . . ?
C1 N1 N2 C4 -175.14(14) . . . . ?
K2 N1 N2 C4 -37.04(16) . . . . ?
C5 C4 N2 C3 -79.1(2) . . . . ?
C5 C4 N2 N1 93.60(17) . . . . ?
N9 C6 N3 C5 177.3(2) . . . . ?
O7 C6 N3 C5 0.30(18) . . . . ?
N9 C6 N3 K2 -2.0(3) . . . . ?
O7 C6 N3 K2 -179.06(11) . . . . ?
N4 C5 N3 C6 0.21(19) . . . . ?
C4 C5 N3 C6 -179.69(15) . . . . ?
N4 C5 N3 K2 179.65(12) . . . . ?
C4 C5 N3 K2 -0.2(2) . . . . ?
N3 C5 N4 O7 -0.58(19) . . . . ?
C4 C5 N4 O7 179.31(14) . . . . ?
N3 C5 N4 K1 155.64(11) . . . 4_666 ?
C4 C5 N4 K1 -24.5(2) . . . 4_666 ?
N1 C1 N5 O1 33.9(2) . . . . ?
C2 C1 N5 O1 -152.2(2) . . . . ?
N1 C1 N5 O2 -145.44(17) . . . . ?
C2 C1 N5 O2 28.4(3) . . . . ?
C3 C2 N6 O3 -146.35(17) . . . . ?
C1 C2 N6 O3 40.6(3) . . . . ?
C3 C2 N6 O4 34.7(2) . . . . ?
C1 C2 N6 O4 -138.37(18) . . . . ?
C3 C2 N6 K1 91.0(6) . . . 4_665 ?
C1 C2 N6 K1 -82.0(6) . . . 4_665 ?
N2 C3 N7 N8 -144.45(16) . . . . ?
C2 C3 N7 N8 38.8(3) . . . . ?
N2 C3 N7 K1 19.1(3) . . . 4_666 ?
C2 C3 N7 K1 -157.65(17) . . . 4_666 ?
C3 N7 N8 O5 4.5(3) . . . . ?
K1 N7 N8 O5 -166.96(15) 4_666 . . . ?
C3 N7 N8 O6 -176.70(16) . . . . ?
K1 N7 N8 O6 11.80(17) 4_666 . . . ?
C3 N7 N8 K1 171.50(17) . . . 4_666 ?
N3 C6 N9 N10 7.5(3) . . . . ?
O7 C6 N9 N10 -175.42(16) . . . . ?
N3 C6 N9 K2 -126.65(19) . . . 4_566 ?
O7 C6 N9 K2 50.4(2) . . . 4_566 ?
C6 N9 N10 O9 9.9(3) . . . . ?
K2 N9 N10 O9 159.26(18) 4_566 . . . ?
C6 N9 N10 O8 -171.40(18) . . . . ?
K2 N9 N10 O8 -22.04(19) 4_566 . . . ?
C6 N9 N10 K2 -149.35(18) . . . 4_566 ?
O4 N6 O3 K1 9.39(17) . . . 4_665 ?
C2 N6 O3 K1 -169.53(13) . . . 4_665 ?
O3 N6 O4 K1 177.01(18) . . . 1_655 ?
C2 N6 O4 K1 -4.1(3) . . . 1_655 ?
K1 N6 O4 K1 -172.5(3) 4_665 . . 1_655 ?
O3 N6 O4 K1 -10.47(19) . . . 4_665 ?
C2 N6 O4 K1 168.46(12) . . . 4_665 ?
O6 N8 O5 K2 12.8(2) . . . 1_655 ?
N7 N8 O5 K2 -168.57(14) . . . 1_655 ?
K1 N8 O5 K2 78.3(5) 4_666 . . 1_655 ?
O5 N8 O6 K1 166.03(14) . . . 4_666 ?
N7 N8 O6 K1 -12.76(18) . . . 4_666 ?
K2 N8 O6 K1 177.04(10) 1_655 . . 4_666 ?
O5 N8 O6 K2 -11.01(17) . . . 1_655 ?
N7 N8 O6 K2 170.20(14) . . . 1_655 ?
K1 N8 O6 K2 -177.04(10) 4_666 . . 1_655 ?
N3 C6 O7 N4 -0.65(19) . . . . ?
N9 C6 O7 N4 -178.46(14) . . . . ?
C5 N4 O7 C6 0.71(18) . . . . ?
K1 N4 O7 C6 -155.12(11) 4_666 . . . ?
O9 N10 O8 K1 -12.4(2) . . . . ?
N9 N10 O8 K1 168.89(13) . . . . ?
K2 N10 O8 K1 146.58(13) 4_566 . . . ?
O9 N10 O8 K2 -158.93(16) . . . 4_566 ?
N9 N10 O8 K2 22.30(19) . . . 4_566 ?
O8 N10 O9 K2 142.54(19) . . . . ?
N9 N10 O9 K2 -38.8(3) . . . . ?
K2 N10 O9 K2 60.5(5) 4_566 . . . ?
O8 N10 O9 K1 10.9(2) . . . . ?
N9 N10 O9 K1 -170.47(18) . . . . ?
K2 N10 O9 K1 -71.1(4) 4_566 . . . ?
